data_7127090
loop_
_publ_author_name
'R\"osch, Bastian'
'Gentner, Thomas Xaver'
'Eyselein, Jonathan'
'Friedrich, Alexander'
'Langer, Jens'
'Harder, Sjoerd'

_publ_section_title
;
 Mg-Mg bond polarization induced by a superbulky \b-diketiminate ligand.
;
_journal_issue 77
_journal_name_full 'Chemical communications (Cambridge, England)'
_journal_page_first 11402
_journal_page_last 11405
_journal_paper_doi 10.1039/d0cc05200k
_journal_volume 56
_journal_year 2020
_chemical_formula_moiety 'C46.788 H77.577 Mg N2'
_chemical_formula_sum 'C46.79 H77.58 Mg N2'
_chemical_formula_weight 692.47
_space_group_crystal_system triclinic
_space_group_IT_number 2
_space_group_name_Hall '-P 1'
_space_group_name_H-M_alt 'P -1'
_atom_sites_solution_hydrogens geom
_atom_sites_solution_primary dual
_audit_creation_date 2020-07-30
_audit_creation_method
;
Olex2 1.3
(compiled 2020.07.16 svn.r6f6c53a7 for OlexSys, GUI svn.r6139)
;
_audit_update_record
;
2020-07-30 deposited with the CCDC.	2020-08-18 downloaded from the CCDC.
;
_cell_angle_alpha 97.526(2)
_cell_angle_beta 99.465(2)
_cell_angle_gamma 105.672(3)
_cell_formula_units_Z 2
_cell_length_a 10.1571(4)
_cell_length_b 10.6195(3)
_cell_length_c 21.6789(5)
_cell_measurement_reflns_used 8278
_cell_measurement_temperature 100.0(1)
_cell_measurement_theta_max 73.7590
_cell_measurement_theta_min 4.1880
_cell_volume 2182.57(12)
_computing_cell_refinement 'CrysAlisPro 1.171.40.53 (Rigaku OD, 2019)'
_computing_data_collection 'CrysAlisPro 1.171.40.53 (Rigaku OD, 2019)'
_computing_data_reduction 'CrysAlisPro 1.171.40.53 (Rigaku OD, 2019)'
_computing_molecular_graphics 'Olex2 1.3 (Dolomanov et al., 2009)'
_computing_publication_material 'Olex2 1.3 (Dolomanov et al., 2009)'
_computing_structure_refinement 'SHELXL 2016/6 (Sheldrick, 2015)'
_computing_structure_solution 'SHELXT  (Sheldrick, 2015)'
_diffrn_ambient_environment N~2~
_diffrn_ambient_temperature 100.0(1)
_diffrn_detector 'CCD plate'
_diffrn_detector_area_resol_mean 5.2903
_diffrn_detector_type AtlasS2
_diffrn_measured_fraction_theta_full 0.995
_diffrn_measured_fraction_theta_max 0.962
_diffrn_measurement_details
;
List of Runs (angles in degrees, time in seconds):

  # Type    Start    End  Width  t~exp~   \w     \q     \k     \f   Frames
#--------------------------------------------------------------------------
  1  \w   -108.00 -19.00   1.00    1.00    --  -41.39 -57.00 -30.00   89
  2  \w    -69.00  32.00   1.00    1.00    --  -41.39  57.00 120.00  101
  3  \w    -91.00 -54.00   1.00    1.00    --  -41.39 125.00-180.00   37
  4  \w    -64.00  33.00   1.00    1.00    --  -41.39  38.00 -90.00   97
  5  \w     37.00 117.00   1.00    3.00    --  106.30-125.00-120.00   80
  6  \w     60.00 171.00   1.00    3.00    --  106.30  15.00 -90.00  111
  7  \w     99.00 173.00   1.00    3.00    --  106.30 125.00  90.00   74
  8  \w     24.00 109.00   1.00    3.00    --  106.30 -94.00  30.00   85
  9  \w     43.00 134.00   1.00    3.00    --  106.30 -61.00  60.00   91
 10  \w     82.00 166.00   1.00    3.00    --  106.30  45.00 150.00   84
 11  \w     33.00 115.00   1.00    3.00    --  106.30-125.00 -30.00   82
 12  \w    119.00 173.00   1.00    3.00    --  106.30 125.00   0.00   54
 13  \w     43.00 115.00   1.00    3.00    --  106.30 -30.00 -30.00   72
;
_diffrn_measurement_device 'four-circle diffractometer'
_diffrn_measurement_device_type 'SuperNova, Dual, Cu at home/near, AtlasS2'
_diffrn_measurement_method '\w scans'
_diffrn_orient_matrix_type 'CrysAlisPro convention (1999,Acta A55,543-557)'
_diffrn_orient_matrix_UB_11 -0.0479736000
_diffrn_orient_matrix_UB_12 0.0983702000
_diffrn_orient_matrix_UB_13 -0.0379360000
_diffrn_orient_matrix_UB_21 -0.1537743000
_diffrn_orient_matrix_UB_22 -0.0773084000
_diffrn_orient_matrix_UB_23 -0.0033338000
_diffrn_orient_matrix_UB_31 0.0022285000
_diffrn_orient_matrix_UB_32 0.0886010000
_diffrn_orient_matrix_UB_33 0.0626362000
_diffrn_radiation_monochromator mirror
_diffrn_radiation_probe x-ray
_diffrn_radiation_type CuK\a
_diffrn_radiation_wavelength 1.54184
_diffrn_reflns_av_R_equivalents 0.0227
_diffrn_reflns_av_unetI/netI 0.0315
_diffrn_reflns_Laue_measured_fraction_full 0.995
_diffrn_reflns_Laue_measured_fraction_max 0.962
_diffrn_reflns_limit_h_max 11
_diffrn_reflns_limit_h_min -12
_diffrn_reflns_limit_k_max 12
_diffrn_reflns_limit_k_min -10
_diffrn_reflns_limit_l_max 26
_diffrn_reflns_limit_l_min -23
_diffrn_reflns_number 14348
_diffrn_reflns_point_group_measured_fraction_full 0.995
_diffrn_reflns_point_group_measured_fraction_max 0.962
_diffrn_reflns_theta_full 67.684
_diffrn_reflns_theta_max 73.664
_diffrn_reflns_theta_min 4.207
_diffrn_source 'micro-focus sealed X-ray tube'
_diffrn_source_type 'SuperNova (Cu) X-ray Source'
_exptl_absorpt_coefficient_mu 0.569
_exptl_absorpt_correction_T_max 1.000
_exptl_absorpt_correction_T_min 0.382
_exptl_absorpt_correction_type gaussian
_exptl_absorpt_process_details
;
CrysAlisPro 1.171.40.53 (Rigaku Oxford Diffraction, 2019)
Numerical absorption correction based on gaussian integration over
			a multifaceted crystal model
Empirical absorption correction using spherical harmonics,
 implemented in SCALE3 ABSPACK scaling algorithm.
;
_exptl_crystal_colour 'clear colourless'
_exptl_crystal_colour_lustre clear
_exptl_crystal_colour_primary colourless
_exptl_crystal_density_diffrn 1.054
_exptl_crystal_description block
_exptl_crystal_F_000 769
_exptl_crystal_size_max 0.452
_exptl_crystal_size_mid 0.404
_exptl_crystal_size_min 0.328
_refine_diff_density_max 0.281
_refine_diff_density_min -0.245
_refine_diff_density_rms 0.039
_refine_ls_extinction_method none
_refine_ls_goodness_of_fit_ref 1.047
_refine_ls_hydrogen_treatment constr
_refine_ls_matrix_type full
_refine_ls_number_parameters 551
_refine_ls_number_reflns 8484
_refine_ls_number_restraints 688
_refine_ls_restrained_S_all 1.010
_refine_ls_R_factor_all 0.0435
_refine_ls_R_factor_gt 0.0391
_refine_ls_shift/su_max 0.000
_refine_ls_shift/su_mean 0.000
_refine_ls_structure_factor_coef Fsqd
_refine_ls_weighting_details 'w=1/[\s^2^(Fo^2^)+(0.0435P)^2^+0.6750P] where P=(Fo^2^+2Fc^2^)/3'
_refine_ls_weighting_scheme calc
_refine_ls_wR_factor_gt 0.0979
_refine_ls_wR_factor_ref 0.1008
_reflns_Friedel_coverage 0.000
_reflns_number_gt 7684
_reflns_number_total 8484
_reflns_threshold_expression 'I > 2\s(I)'
_cod_data_source_file d0cc05200k2.cif
_cod_data_source_block hasj190708a
_cod_depositor_comments 'Adding full bibliography for 7127086--7127091.cif.'
_cod_database_code 7127090
_shelx_shelxl_version_number 2016/6
_chemical_oxdiff_formula 'C46.8 H77.6 Mg N2'
_shelx_space_group_comment
;
The symmetry employed for this shelxl refinement is uniquely defined
by the following loop, which should always be used as a source of
symmetry information in preference to the above space-group names.
They are only intended as comments.
;
_reflns_odcompleteness_completeness 99.56
_reflns_odcompleteness_iscentric 1
_reflns_odcompleteness_theta 66.97
_olex2_refinement_description
;
1. Fixed Uiso
 At 1.2 times of:
  All C(H) groups, All C(H,H) groups
 At 1.5 times of:
  All C(H,H,H) groups
2. Restrained distances
 C33A-C28 \\sim C33-C28 \\sim C32-C33 \\sim C32A-C33A \\sim C31-C32A \\sim
C31-C32
 with sigma of 0.02
 C36-C35 \\sim C36A-C35A \\sim C38-C37 \\sim C38A-C37A
 with sigma of 0.02
 C37-C34 \\sim C37A-C34A \\sim C35-C34 \\sim C34A-C35A
 with sigma of 0.02
 C34-C33 \\sim C33A-C34A
 with sigma of 0.02
3. Uiso/Uaniso restraints and constraints
C31 \\sim C32A \\sim C32 \\sim C33A \\sim C33 \\sim C28 \\sim C34A \\sim C35A
\\sim C36A \\sim C36 \\sim C35 \\sim C34 \\sim C37A \\sim C37 \\sim C38A \\sim
C38: within 4A with sigma of 0.02 and sigma for terminal atoms of 0.04 within 4A
4. Rigid body (RIGU) restrains
 C37A, C35A, C34A, C33A, C32A, C28, C31
 with sigma for 1-2 distances of 0.001 and sigma for 1-3 distances of 0.001
 Mg1, C44A, C45A
 with sigma for 1-2 distances of 0.004 and sigma for 1-3 distances of 0.004
5. Others
 Sof(H31a)=Sof(C34A)=Sof(H34A)=Sof(C36A)=Sof(H36d)=Sof(H36e)=Sof(H36f)=
 Sof(C37A)=Sof(H37c)=Sof(H37d)=Sof(C35A)=Sof(H35c)=Sof(H35d)=Sof(C38A)=
 Sof(H38d)=Sof(H38e)=Sof(H38f)=Sof(C33A)=Sof(C32A)=Sof(H32A)=Sof(C45A)=
 Sof(H45c)=Sof(H45d)=Sof(H45e)=Sof(C44A)=Sof(H44c)=Sof(H44d)=1-FVAR(1)
 Sof(C33)=Sof(H31)=Sof(C32)=Sof(H32)=Sof(C44)=Sof(H44a)=Sof(H44b)=Sof(C37)=
 Sof(H37a)=Sof(H37b)=Sof(C34)=Sof(H34)=Sof(C46)=Sof(H46a)=Sof(H46b)=Sof(C45)=
 Sof(H45a)=Sof(H45b)=Sof(C35)=Sof(H35a)=Sof(H35b)=Sof(C38)=Sof(H38a)=Sof(H38b)=
 Sof(H38c)=Sof(C36)=Sof(H36a)=Sof(H36b)=Sof(H36c)=Sof(C47)=Sof(H47a)=Sof(H47b)=
 Sof(H47c)=FVAR(1)
6.a Ternary CH refined with riding coordinates:
 C23(H23), C18(H18), C39(H39), C34(H34), C34A(H34A)
6.b Secondary CH2 refined with riding coordinates:
 C40(H40a,H40b), C21(H21a,H21b), C19(H19a,H19b), C26(H26a,H26b), C44(H44a,
 H44b), C37(H37a,H37b), C24(H24a,H24b), C42(H42a,H42b), C46(H46a,H46b),
 C45(H45a,H45b), C35(H35a,H35b), C37A(H37c,H37d), C35A(H35c,H35d), C44A(H44c,
 H44d)
6.c Aromatic/amide H refined with riding coordinates:
 C2(H2), C30(H30), C16(H16), C14(H14), C31(H31), C31(H31a), C32(H32), C15(H15),
  C32A(H32A)
6.d Idealised Me refined as rotating group:
 C9(H9a,H9b,H9c), C5(H5a,H5b,H5c), C11(H11a,H11b,H11c), C7(H7a,H7b,H7c),
 C10(H10a,H10b,H10c), C20(H20a,H20b,H20c), C6(H6a,H6b,H6c), C25(H25a,H25b,H25c),
  C22(H22a,H22b,H22c), C41(H41a,H41b,H41c), C27(H27a,H27b,H27c), C38(H38a,H38b,
 H38c), C36(H36a,H36b,H36c), C43(H43a,H43b,H43c), C47(H47a,H47b,H47c),
 C36A(H36d,H36e,H36f), C38A(H38d,H38e,H38f), C45A(H45c,H45d,H45e)
;
_olex2_date_sample_data_collection 2019-07-08
_olex2_submission_special_instructions 'No special instructions were received'
_oxdiff_exptl_absorpt_empirical_details
;
Empirical correction (ABSPACK) includes:
- Absorption correction using spherical harmonics
- Frame scaling
;
_oxdiff_exptl_absorpt_empirical_full_max 1.331
_oxdiff_exptl_absorpt_empirical_full_min 0.729

loop_
_space_group_symop_operation_xyz
'x, y, z'
'-x, -y, -z'

loop_
_atom_site_label
_atom_site_type_symbol
_atom_site_fract_x
_atom_site_fract_y
_atom_site_fract_z
_atom_site_U_iso_or_equiv
_atom_site_adp_type
_atom_site_occupancy
_atom_site_site_symmetry_order
_atom_site_calc_flag
_atom_site_refinement_flags_posn
_atom_site_refinement_flags_adp
_atom_site_refinement_flags_occupancy
_atom_site_disorder_assembly
_atom_site_disorder_group
Mg1 Mg 0.36719(4) 0.77707(4) 0.26663(2) 0.01713(10) Uani 1 1 d . . . . .
N1 N 0.34486(10) 0.66496(9) 0.17991(4) 0.01506(19) Uani 1 1 d . . . . .
N2 N 0.47859(10) 0.67656(9) 0.31617(4) 0.01517(19) Uani 1 1 d . . . . .
C1 C 0.38997(11) 0.55815(11) 0.17215(5) 0.0150(2) Uani 1 1 d . . . . .
C3 C 0.50921(11) 0.57093(11) 0.28950(5) 0.0148(2) Uani 1 1 d . . . . .
C2 C 0.46420(12) 0.51969(11) 0.22339(5) 0.0166(2) Uani 1 1 d . . . . .
H2 H 0.489835 0.442030 0.210841 0.020 Uiso 1 1 calc R U . . .
C29 C 0.41824(12) 0.66965(12) 0.42152(5) 0.0178(2) Uani 1 1 d . . . . .
C12 C 0.27181(12) 0.71413(11) 0.13045(5) 0.0155(2) Uani 1 1 d . . . . .
C28 C 0.50764(12) 0.72953(11) 0.38332(5) 0.0166(2) Uani 1 1 d D U . . .
C13 C 0.12433(12) 0.67251(11) 0.11605(5) 0.0174(2) Uani 1 1 d . . . . .
C17 C 0.34840(12) 0.81229(11) 0.10140(5) 0.0175(2) Uani 1 1 d . . . . .
C4 C 0.36744(12) 0.46169(11) 0.10736(5) 0.0174(2) Uani 1 1 d . . . . .
C23 C 0.50771(12) 0.85467(12) 0.11618(5) 0.0185(2) Uani 1 1 d . . . . .
H23 H 0.536195 0.779025 0.131313 0.022 Uiso 1 1 calc R U . . .
C8 C 0.59590(12) 0.48961(11) 0.32453(5) 0.0168(2) Uani 1 1 d . . . . .
C30 C 0.44746(13) 0.72582(13) 0.48618(6) 0.0221(2) Uani 1 1 d . . . . .
H30 H 0.390287 0.684996 0.512943 0.027 Uiso 1 1 calc R U . . .
C16 C 0.27470(13) 0.86755(12) 0.05767(6) 0.0223(2) Uani 1 1 d . . . . .
H16 H 0.324900 0.933909 0.037692 0.027 Uiso 1 1 calc R U . . .
C14 C 0.05590(12) 0.73041(13) 0.07164(6) 0.0208(2) Uani 1 1 d . . . . .
H14 H -0.043406 0.702624 0.060967 0.025 Uiso 1 1 calc R U . . .
C9 C 0.72020(12) 0.48744(12) 0.29223(6) 0.0203(2) Uani 1 1 d . . . . .
H9A H 0.684792 0.445281 0.247346 0.031 Uiso 1 1 calc R U . . .
H9B H 0.775482 0.436868 0.313576 0.031 Uiso 1 1 calc R U . . .
H9C H 0.779165 0.578787 0.295283 0.031 Uiso 1 1 calc R U . . .
C33 C 0.61216(18) 0.85282(19) 0.40771(9) 0.0188(5) Uani 0.894(2) 1 d D U P A 1
C31 C 0.55794(13) 0.83963(13) 0.51198(6) 0.0245(3) Uani 1 1 d D U . . .
H31 H 0.579460 0.873318 0.556432 0.029 Uiso 0.894(2) 1 calc R U P A 1
H31A H 0.567216 0.886232 0.553735 0.029 Uiso 0.106(2) 1 calc R U P A 2
C32 C 0.6369(3) 0.9041(3) 0.47279(11) 0.0223(6) Uani 0.894(2) 1 d D U P A 1
H32 H 0.709267 0.984804 0.490398 0.027 Uiso 0.894(2) 1 calc R U P A 1
C18 C 0.04253(12) 0.56534(12) 0.14696(5) 0.0188(2) Uani 1 1 d . . . . .
H18 H 0.107952 0.515514 0.162651 0.023 Uiso 1 1 calc R U . . .
C5 C 0.29325(13) 0.49578(13) 0.04693(5) 0.0217(2) Uani 1 1 d . . . . .
H5A H 0.198825 0.496418 0.051158 0.033 Uiso 1 1 calc R U . . .
H5B H 0.287305 0.428921 0.010017 0.033 Uiso 1 1 calc R U . . .
H5C H 0.346292 0.583746 0.041098 0.033 Uiso 1 1 calc R U . . .
C40 C 0.27764(13) 0.44325(13) 0.43690(6) 0.0245(3) Uani 1 1 d . . . . .
H40A H 0.367148 0.422136 0.446458 0.029 Uiso 1 1 calc R U . . .
H40B H 0.259881 0.482116 0.477639 0.029 Uiso 1 1 calc R U . . .
C21 C -0.08118(13) 0.46334(13) 0.09911(6) 0.0242(3) Uani 1 1 d . . . . .
H21A H -0.154429 0.506231 0.086993 0.029 Uiso 1 1 calc R U . . .
H21B H -0.048867 0.436461 0.060184 0.029 Uiso 1 1 calc R U . . .
C19 C -0.00118(12) 0.62694(13) 0.20605(6) 0.0214(2) Uani 1 1 d . . . . .
H19A H -0.039403 0.554933 0.228803 0.026 Uiso 1 1 calc R U . . .
H19B H 0.083490 0.689523 0.235027 0.026 Uiso 1 1 calc R U . . .
C39 C 0.29282(12) 0.54740(12) 0.39383(5) 0.0199(2) Uani 1 1 d . . . . .
H39 H 0.310318 0.505208 0.353185 0.024 Uiso 1 1 calc R U . . .
C11 C 0.66005(13) 0.54139(12) 0.39555(5) 0.0208(2) Uani 1 1 d . . . . .
H11A H 0.716565 0.634649 0.401894 0.031 Uiso 1 1 calc R U . . .
H11B H 0.719399 0.488073 0.410738 0.031 Uiso 1 1 calc R U . . .
H11C H 0.585174 0.534548 0.419406 0.031 Uiso 1 1 calc R U . . .
C7 C 0.27873(14) 0.32224(12) 0.11281(6) 0.0261(3) Uani 1 1 d . . . . .
H7A H 0.326787 0.291891 0.148296 0.039 Uiso 1 1 calc R U . . .
H7B H 0.265650 0.259845 0.073184 0.039 Uiso 1 1 calc R U . . .
H7C H 0.187377 0.326368 0.120412 0.039 Uiso 1 1 calc R U . . .
C10 C 0.50167(13) 0.34580(12) 0.31822(6) 0.0221(2) Uani 1 1 d . . . . .
H10A H 0.421494 0.346910 0.337772 0.033 Uiso 1 1 calc R U . . .
H10B H 0.555330 0.294205 0.339779 0.033 Uiso 1 1 calc R U . . .
H10C H 0.468325 0.304930 0.273096 0.033 Uiso 1 1 calc R U . . .
C20 C -0.10902(13) 0.70079(13) 0.19219(6) 0.0253(3) Uani 1 1 d . . . . .
H20A H -0.196884 0.638043 0.167099 0.038 Uiso 1 1 calc R U . . .
H20B H -0.074235 0.770279 0.168183 0.038 Uiso 1 1 calc R U . . .
H20C H -0.125289 0.741535 0.232364 0.038 Uiso 1 1 calc R U . . .
C15 C 0.12976(13) 0.82739(13) 0.04287(6) 0.0244(3) Uani 1 1 d . . . . .
H15 H 0.081337 0.866224 0.013138 0.029 Uiso 1 1 calc R U . . .
C26 C 0.56861(14) 0.97530(13) 0.17118(6) 0.0269(3) Uani 1 1 d . . . . .
H26A H 0.531065 0.951677 0.208859 0.032 Uiso 1 1 calc R U . . .
H26B H 0.671277 0.993176 0.182321 0.032 Uiso 1 1 calc R U . . .
C44 C 0.3252(3) 0.9443(3) 0.31293(13) 0.0246(6) Uani 0.894(2) 1 d . . P A 1
H44A H 0.325139 0.931736 0.357379 0.030 Uiso 0.894(2) 1 calc R U P A 1
H44B H 0.407568 1.021274 0.314811 0.030 Uiso 0.894(2) 1 calc R U P A 1
C37 C 0.7340(3) 1.0808(2) 0.38580(12) 0.0252(5) Uani 0.894(2) 1 d D U P A 1
H37A H 0.650607 1.104064 0.395416 0.030 Uiso 0.894(2) 1 calc R U P A 1
H37B H 0.806611 1.107965 0.425532 0.030 Uiso 0.894(2) 1 calc R U P A 1
C24 C 0.56928(13) 0.87823(13) 0.05694(6) 0.0227(2) Uani 1 1 d . . . . .
H24A H 0.519345 0.802337 0.021733 0.027 Uiso 1 1 calc R U . . .
H24B H 0.552740 0.959382 0.043726 0.027 Uiso 1 1 calc R U . . .
C6 C 0.51067(13) 0.45578(14) 0.09471(6) 0.0250(3) Uani 1 1 d . . . . .
H6A H 0.568059 0.545271 0.093089 0.038 Uiso 1 1 calc R U . . .
H6B H 0.497291 0.396679 0.054013 0.038 Uiso 1 1 calc R U . . .
H6C H 0.557807 0.421641 0.128998 0.038 Uiso 1 1 calc R U . . .
C25 C 0.72511(14) 0.89401(15) 0.06755(7) 0.0305(3) Uani 1 1 d . . . . .
H25A H 0.756267 0.901569 0.027374 0.046 Uiso 1 1 calc R U . . .
H25B H 0.743133 0.816206 0.082886 0.046 Uiso 1 1 calc R U . . .
H25C H 0.776346 0.974429 0.099225 0.046 Uiso 1 1 calc R U . . .
C34 C 0.69487(15) 0.92898(14) 0.36456(6) 0.0203(3) Uani 0.894(2) 1 d D U P A 1
H34 H 0.630453 0.907451 0.321909 0.024 Uiso 0.894(2) 1 calc R U P A 1
C42 C 0.15731(14) 0.58668(14) 0.37637(7) 0.0317(3) Uani 1 1 d . . . . .
H42A H 0.175585 0.657840 0.350813 0.038 Uiso 1 1 calc R U . . .
H42B H 0.084462 0.508670 0.349087 0.038 Uiso 1 1 calc R U . . .
C22 C -0.14471(15) 0.33963(14) 0.12504(7) 0.0319(3) Uani 1 1 d . . . . .
H22A H -0.217513 0.275582 0.091484 0.048 Uiso 1 1 calc R U . . .
H22B H -0.185870 0.364210 0.160915 0.048 Uiso 1 1 calc R U . . .
H22C H -0.071683 0.299375 0.139437 0.048 Uiso 1 1 calc R U . . .
C41 C 0.16103(15) 0.31468(14) 0.40849(7) 0.0341(3) Uani 1 1 d . . . . .
H41A H 0.170855 0.281182 0.365691 0.051 Uiso 1 1 calc R U . . .
H41B H 0.070330 0.331697 0.406013 0.051 Uiso 1 1 calc R U . . .
H41C H 0.166748 0.248317 0.435440 0.051 Uiso 1 1 calc R U . . .
C46 C 0.18590(19) 1.02431(18) 0.22518(10) 0.0264(4) Uani 0.894(2) 1 d . . P A 1
H46A H 0.172761 0.943098 0.193739 0.032 Uiso 0.894(2) 1 calc R U P A 1
H46B H 0.274887 1.089662 0.223359 0.032 Uiso 0.894(2) 1 calc R U P A 1
C45 C 0.19677(16) 0.98944(15) 0.29153(8) 0.0259(3) Uani 0.894(2) 1 d . . P A 1
H45A H 0.111573 0.917589 0.292065 0.031 Uiso 0.894(2) 1 calc R U P A 1
H45B H 0.200269 1.068329 0.322393 0.031 Uiso 0.894(2) 1 calc R U P A 1
C35 C 0.82216(16) 0.88331(14) 0.35416(8) 0.0282(3) Uani 0.894(2) 1 d D U P A 1
H35A H 0.790019 0.786000 0.338364 0.034 Uiso 0.894(2) 1 calc R U P A 1
H35B H 0.861025 0.926239 0.320522 0.034 Uiso 0.894(2) 1 calc R U P A 1
C27 C 0.53773(16) 1.10271(14) 0.15728(8) 0.0377(3) Uani 1 1 d . . . . .
H27A H 0.577249 1.129150 0.120976 0.057 Uiso 1 1 calc R U . . .
H27B H 0.579766 1.173670 0.194706 0.057 Uiso 1 1 calc R U . . .
H27C H 0.436338 1.087204 0.147239 0.057 Uiso 1 1 calc R U . . .
C38 C 0.78776(17) 1.15838(15) 0.33677(8) 0.0317(4) Uani 0.894(2) 1 d D U P A 1
H38A H 0.715516 1.134107 0.297636 0.048 Uiso 0.894(2) 1 calc R U P A 1
H38B H 0.871595 1.137462 0.327594 0.048 Uiso 0.894(2) 1 calc R U P A 1
H38C H 0.811010 1.253888 0.353292 0.048 Uiso 0.894(2) 1 calc R U P A 1
C36 C 0.9387(2) 0.9140(3) 0.41286(13) 0.0397(5) Uani 0.894(2) 1 d D U P A 1
H36A H 1.014470 0.880329 0.402043 0.060 Uiso 0.894(2) 1 calc R U P A 1
H36B H 0.902168 0.870963 0.446417 0.060 Uiso 0.894(2) 1 calc R U P A 1
H36C H 0.974673 1.010460 0.427917 0.060 Uiso 0.894(2) 1 calc R U P A 1
C43 C 0.09950(17) 0.63498(18) 0.43265(9) 0.0468(4) Uani 1 1 d . . . . .
H43A H 0.013048 0.655586 0.416894 0.070 Uiso 1 1 calc R U . . .
H43B H 0.168527 0.715151 0.458953 0.070 Uiso 1 1 calc R U . . .
H43C H 0.079827 0.565209 0.458223 0.070 Uiso 1 1 calc R U . . .
C47 C 0.06584(18) 1.08205(17) 0.20665(9) 0.0388(4) Uani 0.894(2) 1 d . . P A 1
H47A H 0.059682 1.096010 0.162600 0.058 Uiso 0.894(2) 1 calc R U P A 1
H47B H 0.082914 1.167243 0.234983 0.058 Uiso 0.894(2) 1 calc R U P A 1
H47C H -0.022114 1.019958 0.210488 0.058 Uiso 0.894(2) 1 calc R U P A 1
C34A C 0.7469(11) 0.8821(11) 0.3741(5) 0.0176(16) Uani 0.106(2) 1 d D U P A 2
H34A H 0.733818 0.810333 0.336801 0.021 Uiso 0.106(2) 1 calc R U P A 2
C36A C 1.0103(11) 0.9234(14) 0.3751(7) 0.029(3) Uani 0.106(2) 1 d D U P A 2
H36D H 0.988843 0.842762 0.342913 0.043 Uiso 0.106(2) 1 calc R U P A 2
H36E H 1.099655 0.935650 0.403993 0.043 Uiso 0.106(2) 1 calc R U P A 2
H36F H 1.016609 1.000529 0.354193 0.043 Uiso 0.106(2) 1 calc R U P A 2
C37A C 0.7279(13) 1.0027(13) 0.3476(7) 0.029(2) Uani 0.106(2) 1 d D U P A 2
H37C H 0.795544 1.027522 0.319943 0.035 Uiso 0.106(2) 1 calc R U P A 2
H37D H 0.632583 0.979487 0.321077 0.035 Uiso 0.106(2) 1 calc R U P A 2
C35A C 0.8953(14) 0.910(2) 0.4127(9) 0.025(2) Uani 0.106(2) 1 d D U P A 2
H35C H 0.917747 0.992608 0.444341 0.030 Uiso 0.106(2) 1 calc R U P A 2
H35D H 0.896284 0.836451 0.436645 0.030 Uiso 0.106(2) 1 calc R U P A 2
C38A C 0.749(3) 1.120(2) 0.3993(12) 0.037(5) Uani 0.106(2) 1 d D U P A 2
H38D H 0.750012 1.199388 0.380188 0.056 Uiso 0.106(2) 1 calc R U P A 2
H38E H 0.838053 1.136546 0.429003 0.056 Uiso 0.106(2) 1 calc R U P A 2
H38F H 0.672299 1.102056 0.422158 0.056 Uiso 0.106(2) 1 calc R U P A 2
C33A C 0.6334(14) 0.8305(17) 0.4110(8) 0.017(2) Uani 0.106(2) 1 d D U P A 2
C32A C 0.655(2) 0.884(3) 0.4754(10) 0.019(3) Uani 0.106(2) 1 d D U P A 2
H32A H 0.738242 0.952888 0.494867 0.023 Uiso 0.106(2) 1 calc R U P A 2
C45A C 0.2192(19) 1.0093(14) 0.2514(9) 0.031(4) Uani 0.106(2) 1 d . . P A 2
H45C H 0.230000 0.992989 0.207186 0.046 Uiso 0.106(2) 1 calc R U P A 2
H45D H 0.235546 1.104747 0.265579 0.046 Uiso 0.106(2) 1 calc R U P A 2
H45E H 0.124234 0.960414 0.254141 0.046 Uiso 0.106(2) 1 calc R U P A 2
C44A C 0.327(3) 0.961(3) 0.2944(11) 0.025(5) Uani 0.106(2) 1 d . . P A 2
H44C H 0.297313 0.958219 0.335654 0.030 Uiso 0.106(2) 1 calc R U P A 2
H44D H 0.417275 1.032090 0.302815 0.030 Uiso 0.106(2) 1 calc R U P A 2

loop_
_atom_site_aniso_label
_atom_site_aniso_U_11
_atom_site_aniso_U_22
_atom_site_aniso_U_33
_atom_site_aniso_U_23
_atom_site_aniso_U_13
_atom_site_aniso_U_12
Mg1 0.02111(19) 0.01695(19) 0.01391(18) 0.00000(14) 0.00220(14) 0.00888(15)
N1 0.0157(4) 0.0165(4) 0.0131(4) 0.0023(4) 0.0030(3) 0.0052(4)
N2 0.0172(4) 0.0156(4) 0.0123(4) 0.0006(3) 0.0028(3) 0.0052(4)
C1 0.0144(5) 0.0163(5) 0.0135(5) 0.0008(4) 0.0047(4) 0.0030(4)
C3 0.0137(5) 0.0153(5) 0.0157(5) 0.0036(4) 0.0039(4) 0.0041(4)
C2 0.0196(5) 0.0161(5) 0.0155(5) 0.0009(4) 0.0043(4) 0.0080(4)
C29 0.0186(5) 0.0204(6) 0.0154(5) 0.0023(4) 0.0026(4) 0.0085(5)
C12 0.0190(5) 0.0160(5) 0.0118(5) 0.0006(4) 0.0031(4) 0.0068(4)
C28 0.0185(5) 0.0187(5) 0.0129(5) -0.0002(4) 0.0016(4) 0.0087(4)
C13 0.0184(5) 0.0191(5) 0.0146(5) 0.0004(4) 0.0048(4) 0.0062(4)
C17 0.0189(5) 0.0185(5) 0.0157(5) 0.0017(4) 0.0051(4) 0.0063(4)
C4 0.0198(5) 0.0187(5) 0.0128(5) -0.0010(4) 0.0034(4) 0.0062(4)
C23 0.0186(5) 0.0191(5) 0.0183(5) 0.0053(4) 0.0044(4) 0.0051(4)
C8 0.0189(5) 0.0179(5) 0.0152(5) 0.0036(4) 0.0039(4) 0.0080(4)
C30 0.0239(6) 0.0280(6) 0.0153(5) 0.0012(5) 0.0056(5) 0.0098(5)
C16 0.0248(6) 0.0242(6) 0.0212(6) 0.0096(5) 0.0074(5) 0.0086(5)
C14 0.0168(5) 0.0276(6) 0.0184(5) 0.0042(5) 0.0025(4) 0.0079(5)
C9 0.0212(6) 0.0234(6) 0.0198(6) 0.0042(5) 0.0061(5) 0.0111(5)
C33 0.0194(8) 0.0191(8) 0.0181(7) -0.0006(6) 0.0029(6) 0.0084(6)
C31 0.0279(6) 0.0290(6) 0.0146(5) -0.0044(5) 0.0022(5) 0.0107(5)
C32 0.0223(9) 0.0209(11) 0.0199(7) -0.0040(6) 0.0004(6) 0.0065(8)
C18 0.0167(5) 0.0216(6) 0.0182(5) 0.0044(4) 0.0036(4) 0.0058(5)
C5 0.0259(6) 0.0266(6) 0.0123(5) -0.0012(4) 0.0023(4) 0.0105(5)
C40 0.0240(6) 0.0265(6) 0.0240(6) 0.0079(5) 0.0056(5) 0.0073(5)
C21 0.0206(6) 0.0268(6) 0.0218(6) 0.0001(5) 0.0054(5) 0.0030(5)
C19 0.0198(6) 0.0261(6) 0.0175(5) 0.0046(5) 0.0051(4) 0.0045(5)
C39 0.0210(6) 0.0234(6) 0.0144(5) 0.0021(4) 0.0048(4) 0.0052(5)
C11 0.0224(6) 0.0265(6) 0.0165(5) 0.0050(5) 0.0031(4) 0.0126(5)
C7 0.0341(7) 0.0195(6) 0.0201(6) -0.0023(5) 0.0048(5) 0.0037(5)
C10 0.0250(6) 0.0193(6) 0.0244(6) 0.0071(5) 0.0057(5) 0.0087(5)
C20 0.0239(6) 0.0280(6) 0.0255(6) 0.0029(5) 0.0094(5) 0.0084(5)
C15 0.0249(6) 0.0317(7) 0.0212(6) 0.0110(5) 0.0042(5) 0.0134(5)
C26 0.0242(6) 0.0285(7) 0.0231(6) 0.0001(5) 0.0078(5) 0.0003(5)
C44 0.0306(9) 0.0231(13) 0.0204(13) -0.0030(9) 0.0011(10) 0.0142(9)
C37 0.0226(10) 0.0210(11) 0.0286(11) -0.0021(8) 0.0012(8) 0.0064(9)
C24 0.0219(6) 0.0267(6) 0.0212(6) 0.0061(5) 0.0075(5) 0.0075(5)
C6 0.0239(6) 0.0355(7) 0.0169(6) -0.0022(5) 0.0052(5) 0.0137(5)
C25 0.0246(6) 0.0406(8) 0.0317(7) 0.0133(6) 0.0120(5) 0.0120(6)
C34 0.0220(7) 0.0171(7) 0.0193(6) 0.0004(5) 0.0016(5) 0.0045(6)
C42 0.0231(6) 0.0319(7) 0.0364(7) 0.0128(6) -0.0031(5) 0.0048(5)
C22 0.0260(6) 0.0277(7) 0.0372(8) 0.0024(6) 0.0101(6) -0.0002(5)
C41 0.0334(7) 0.0288(7) 0.0378(8) 0.0097(6) 0.0091(6) 0.0030(6)
C46 0.0266(9) 0.0224(8) 0.0283(10) 0.0047(7) 0.0027(7) 0.0062(6)
C45 0.0304(8) 0.0232(7) 0.0261(8) -0.0006(6) 0.0064(6) 0.0135(6)
C35 0.0339(8) 0.0202(7) 0.0354(8) 0.0055(6) 0.0174(7) 0.0098(6)
C27 0.0374(8) 0.0223(7) 0.0495(9) -0.0021(6) 0.0159(7) 0.0024(6)
C38 0.0300(8) 0.0206(7) 0.0404(9) 0.0079(6) 0.0018(7) 0.0031(6)
C36 0.0255(10) 0.0373(10) 0.0607(13) 0.0159(9) 0.0076(11) 0.0144(11)
C43 0.0295(8) 0.0459(9) 0.0709(12) 0.0074(8) 0.0132(8) 0.0210(7)
C47 0.0364(9) 0.0308(8) 0.0481(10) 0.0089(7) -0.0022(7) 0.0139(7)
C34A 0.015(2) 0.015(3) 0.022(3) -0.004(3) 0.002(2) 0.008(2)
C36A 0.009(5) 0.037(6) 0.041(6) 0.005(5) 0.010(5) 0.005(4)
C37A 0.023(4) 0.023(4) 0.041(5) 0.008(3) 0.000(3) 0.008(3)
C35A 0.017(3) 0.018(4) 0.036(5) 0.000(4) -0.002(3) 0.006(4)
C38A 0.030(7) 0.035(9) 0.040(9) 0.002(7) -0.001(7) 0.006(8)
C33A 0.017(2) 0.016(4) 0.019(2) -0.003(2) 0.0024(19) 0.012(3)
C32A 0.021(3) 0.018(5) 0.019(2) -0.004(2) 0.001(2) 0.012(4)
C45A 0.049(10) 0.011(6) 0.031(10) -0.001(6) 0.006(8) 0.010(6)
C44A 0.038(8) 0.010(7) 0.023(12) 0.002(8) 0.003(9) 0.002(5)

loop_
_atom_type_symbol
_atom_type_description
_atom_type_scat_dispersion_real
_atom_type_scat_dispersion_imag
_atom_type_scat_source
C C 0.0181 0.0091 'International Tables Vol C Tables 4.2.6.8 and 6.1.1.4'
H H 0.0000 0.0000 'International Tables Vol C Tables 4.2.6.8 and 6.1.1.4'
Mg Mg 0.1719 0.1771 'International Tables Vol C Tables 4.2.6.8 and 6.1.1.4'
N N 0.0311 0.0180 'International Tables Vol C Tables 4.2.6.8 and 6.1.1.4'

loop_
_exptl_crystal_face_index_h
_exptl_crystal_face_index_k
_exptl_crystal_face_index_l
_exptl_crystal_face_perp_dist
2 0 -1 0.1828
-6 -1 0 0.1521
0 3 11 0.1965
0 -3 -10 0.2054
-1 6 -7 0.1902
1 -1 -14 0.2306
-1 -1 14 0.1879
6 -3 -3 0.1885
0 3 12 0.1903
4 0 8 0.1975
-6 2 -4 0.1229
4 -4 -9 0.2140
-2 -1 -11 0.1663
6 1 -4 0.1845
6 -1 -9 0.1899
-6 -1 3 0.1694
2 -7 -1 0.1624
-1 6 -8 0.1864
-1 7 -6 0.1875
2 0 12 0.1701
5 -5 0 0.1951
6 0 0 0.1766
6 -2 -5 0.1765
6 -2 -7 0.1866
-6 0 3 0.1631
3 4 -8 0.1811
-1 -6 -1 0.1744
0 5 6 0.2100
0 6 -6 0.1835
0 7 -3 0.1936
1 -2 13 0.1855
-4 4 -8 0.1812
-5 -2 2 0.1699
-3 0 13 0.1921
4 -6 2 0.1930
-3 6 6 0.2552

loop_
_geom_angle_atom_site_label_1
_geom_angle_atom_site_label_2
_geom_angle_atom_site_label_3
_geom_angle
_geom_angle_site_symmetry_1
_geom_angle_site_symmetry_3
_geom_angle_publ_flag
N1 Mg1 C44 143.42(7) . . ?
N1 Mg1 C44A 132.0(6) . . ?
N2 Mg1 N1 95.73(4) . . ?
N2 Mg1 C44 120.78(7) . . ?
N2 Mg1 C44A 131.1(6) . . ?
C1 N1 Mg1 122.83(7) . . ?
C1 N1 C12 126.12(9) . . ?
C12 N1 Mg1 111.02(7) . . ?
C3 N2 Mg1 123.51(8) . . ?
C3 N2 C28 126.09(9) . . ?
C28 N2 Mg1 110.21(7) . . ?
N1 C1 C2 122.06(10) . . ?
N1 C1 C4 125.55(10) . . ?
C2 C1 C4 112.38(9) . . ?
N2 C3 C2 121.44(10) . . ?
N2 C3 C8 126.29(10) . . ?
C2 C3 C8 112.27(9) . . ?
C1 C2 C3 134.27(10) . . ?
C1 C2 H2 112.9 . . ?
C3 C2 H2 112.9 . . ?
C28 C29 C39 121.52(10) . . ?
C30 C29 C28 118.14(11) . . ?
C30 C29 C39 120.34(11) . . ?
C13 C12 N1 119.39(10) . . ?
C17 C12 N1 119.31(10) . . ?
C17 C12 C13 121.03(10) . . ?
C29 C28 N2 119.67(10) . . ?
C29 C28 C33 120.69(12) . . ?
C33 C28 N2 118.88(12) . . ?
C33A C28 N2 119.2(7) . . ?
C33A C28 C29 120.7(7) . . ?
C12 C13 C18 120.70(10) . . ?
C14 C13 C12 118.22(11) . . ?
C14 C13 C18 121.07(10) . . ?
C12 C17 C23 120.71(10) . . ?
C16 C17 C12 118.38(11) . . ?
C16 C17 C23 120.89(11) . . ?
C5 C4 C1 117.73(9) . . ?
C5 C4 C7 106.28(10) . . ?
C5 C4 C6 105.53(9) . . ?
C7 C4 C1 108.19(9) . . ?
C6 C4 C1 109.13(9) . . ?
C6 C4 C7 109.81(10) . . ?
C17 C23 H23 106.8 . . ?
C17 C23 C26 111.23(10) . . ?
C17 C23 C24 112.63(9) . . ?
C26 C23 H23 106.8 . . ?
C24 C23 H23 106.8 . . ?
C24 C23 C26 112.25(10) . . ?
C9 C8 C3 108.44(9) . . ?
C11 C8 C3 117.33(9) . . ?
C11 C8 C9 105.70(9) . . ?
C11 C8 C10 106.91(9) . . ?
C10 C8 C3 109.01(9) . . ?
C10 C8 C9 109.22(9) . . ?
C29 C30 H30 119.3 . . ?
C31 C30 C29 121.39(12) . . ?
C31 C30 H30 119.3 . . ?
C17 C16 H16 119.4 . . ?
C15 C16 C17 121.27(11) . . ?
C15 C16 H16 119.4 . . ?
C13 C14 H14 119.3 . . ?
C15 C14 C13 121.40(11) . . ?
C15 C14 H14 119.3 . . ?
C8 C9 H9A 109.5 . . ?
C8 C9 H9B 109.5 . . ?
C8 C9 H9C 109.5 . . ?
H9A C9 H9B 109.5 . . ?
H9A C9 H9C 109.5 . . ?
H9B C9 H9C 109.5 . . ?
C28 C33 C34 121.32(15) . . ?
C32 C33 C28 118.08(18) . . ?
C32 C33 C34 120.60(15) . . ?
C30 C31 H31 120.1 . . ?
C30 C31 H31A 120.8 . . ?
C32 C31 C30 119.74(15) . . ?
C32 C31 H31 120.1 . . ?
C32A C31 C30 118.3(10) . . ?
C32A C31 H31A 120.8 . . ?
C33 C32 H32 119.3 . . ?
C31 C32 C33 121.3(2) . . ?
C31 C32 H32 119.3 . . ?
C13 C18 H18 106.6 . . ?
C13 C18 C21 112.36(10) . . ?
C13 C18 C19 111.23(10) . . ?
C21 C18 H18 106.6 . . ?
C21 C18 C19 112.94(10) . . ?
C19 C18 H18 106.6 . . ?
C4 C5 H5A 109.5 . . ?
C4 C5 H5B 109.5 . . ?
C4 C5 H5C 109.5 . . ?
H5A C5 H5B 109.5 . . ?
H5A C5 H5C 109.5 . . ?
H5B C5 H5C 109.5 . . ?
H40A C40 H40B 107.6 . . ?
C39 C40 H40A 108.7 . . ?
C39 C40 H40B 108.7 . . ?
C41 C40 H40A 108.7 . . ?
C41 C40 H40B 108.7 . . ?
C41 C40 C39 114.10(11) . . ?
C18 C21 H21A 108.9 . . ?
C18 C21 H21B 108.9 . . ?
H21A C21 H21B 107.7 . . ?
C22 C21 C18 113.23(11) . . ?
C22 C21 H21A 108.9 . . ?
C22 C21 H21B 108.9 . . ?
C18 C19 H19A 108.5 . . ?
C18 C19 H19B 108.5 . . ?
H19A C19 H19B 107.5 . . ?
C20 C19 C18 115.24(10) . . ?
C20 C19 H19A 108.5 . . ?
C20 C19 H19B 108.5 . . ?
C29 C39 C40 112.42(10) . . ?
C29 C39 H39 106.8 . . ?
C29 C39 C42 111.24(10) . . ?
C40 C39 H39 106.8 . . ?
C40 C39 C42 112.36(10) . . ?
C42 C39 H39 106.8 . . ?
C8 C11 H11A 109.5 . . ?
C8 C11 H11B 109.5 . . ?
C8 C11 H11C 109.5 . . ?
H11A C11 H11B 109.5 . . ?
H11A C11 H11C 109.5 . . ?
H11B C11 H11C 109.5 . . ?
C4 C7 H7A 109.5 . . ?
C4 C7 H7B 109.5 . . ?
C4 C7 H7C 109.5 . . ?
H7A C7 H7B 109.5 . . ?
H7A C7 H7C 109.5 . . ?
H7B C7 H7C 109.5 . . ?
C8 C10 H10A 109.5 . . ?
C8 C10 H10B 109.5 . . ?
C8 C10 H10C 109.5 . . ?
H10A C10 H10B 109.5 . . ?
H10A C10 H10C 109.5 . . ?
H10B C10 H10C 109.5 . . ?
C19 C20 H20A 109.5 . . ?
C19 C20 H20B 109.5 . . ?
C19 C20 H20C 109.5 . . ?
H20A C20 H20B 109.5 . . ?
H20A C20 H20C 109.5 . . ?
H20B C20 H20C 109.5 . . ?
C16 C15 H15 120.2 . . ?
C14 C15 C16 119.69(11) . . ?
C14 C15 H15 120.2 . . ?
C23 C26 H26A 108.5 . . ?
C23 C26 H26B 108.5 . . ?
H26A C26 H26B 107.5 . . ?
C27 C26 C23 115.03(11) . . ?
C27 C26 H26A 108.5 . . ?
C27 C26 H26B 108.5 . . ?
Mg1 C44 H44A 106.1 . . ?
Mg1 C44 H44B 106.1 . . ?
H44A C44 H44B 106.3 . . ?
C45 C44 Mg1 125.1(2) . . ?
C45 C44 H44A 106.1 . . ?
C45 C44 H44B 106.1 . . ?
H37A C37 H37B 107.7 . . ?
C34 C37 H37A 108.8 . . ?
C34 C37 H37B 108.8 . . ?
C38 C37 H37A 108.8 . . ?
C38 C37 H37B 108.8 . . ?
C38 C37 C34 113.65(18) . . ?
C23 C24 H24A 108.9 . . ?
C23 C24 H24B 108.9 . . ?
H24A C24 H24B 107.7 . . ?
C25 C24 C23 113.49(10) . . ?
C25 C24 H24A 108.9 . . ?
C25 C24 H24B 108.9 . . ?
C4 C6 H6A 109.5 . . ?
C4 C6 H6B 109.5 . . ?
C4 C6 H6C 109.5 . . ?
H6A C6 H6B 109.5 . . ?
H6A C6 H6C 109.5 . . ?
H6B C6 H6C 109.5 . . ?
C24 C25 H25A 109.5 . . ?
C24 C25 H25B 109.5 . . ?
C24 C25 H25C 109.5 . . ?
H25A C25 H25B 109.5 . . ?
H25A C25 H25C 109.5 . . ?
H25B C25 H25C 109.5 . . ?
C33 C34 C37 112.58(16) . . ?
C33 C34 H34 106.1 . . ?
C33 C34 C35 113.29(13) . . ?
C37 C34 H34 106.1 . . ?
C35 C34 C37 112.07(15) . . ?
C35 C34 H34 106.1 . . ?
C39 C42 H42A 108.4 . . ?
C39 C42 H42B 108.4 . . ?
H42A C42 H42B 107.5 . . ?
C43 C42 C39 115.47(12) . . ?
C43 C42 H42A 108.4 . . ?
C43 C42 H42B 108.4 . . ?
C21 C22 H22A 109.5 . . ?
C21 C22 H22B 109.5 . . ?
C21 C22 H22C 109.5 . . ?
H22A C22 H22B 109.5 . . ?
H22A C22 H22C 109.5 . . ?
H22B C22 H22C 109.5 . . ?
C40 C41 H41A 109.5 . . ?
C40 C41 H41B 109.5 . . ?
C40 C41 H41C 109.5 . . ?
H41A C41 H41B 109.5 . . ?
H41A C41 H41C 109.5 . . ?
H41B C41 H41C 109.5 . . ?
H46A C46 H46B 107.7 . . ?
C45 C46 H46A 108.9 . . ?
C45 C46 H46B 108.9 . . ?
C45 C46 C47 113.23(15) . . ?
C47 C46 H46A 108.9 . . ?
C47 C46 H46B 108.9 . . ?
C44 C45 H45A 108.9 . . ?
C44 C45 H45B 108.9 . . ?
C46 C45 C44 113.45(15) . . ?
C46 C45 H45A 108.9 . . ?
C46 C45 H45B 108.9 . . ?
H45A C45 H45B 107.7 . . ?
C34 C35 H35A 108.5 . . ?
C34 C35 H35B 108.5 . . ?
H35A C35 H35B 107.5 . . ?
C36 C35 C34 115.08(15) . . ?
C36 C35 H35A 108.5 . . ?
C36 C35 H35B 108.5 . . ?
C26 C27 H27A 109.5 . . ?
C26 C27 H27B 109.5 . . ?
C26 C27 H27C 109.5 . . ?
H27A C27 H27B 109.5 . . ?
H27A C27 H27C 109.5 . . ?
H27B C27 H27C 109.5 . . ?
C37 C38 H38A 109.5 . . ?
C37 C38 H38B 109.5 . . ?
C37 C38 H38C 109.5 . . ?
H38A C38 H38B 109.5 . . ?
H38A C38 H38C 109.5 . . ?
H38B C38 H38C 109.5 . . ?
C35 C36 H36A 109.5 . . ?
C35 C36 H36B 109.5 . . ?
C35 C36 H36C 109.5 . . ?
H36A C36 H36B 109.5 . . ?
H36A C36 H36C 109.5 . . ?
H36B C36 H36C 109.5 . . ?
C42 C43 H43A 109.5 . . ?
C42 C43 H43B 109.5 . . ?
C42 C43 H43C 109.5 . . ?
H43A C43 H43B 109.5 . . ?
H43A C43 H43C 109.5 . . ?
H43B C43 H43C 109.5 . . ?
C46 C47 H47A 109.5 . . ?
C46 C47 H47B 109.5 . . ?
C46 C47 H47C 109.5 . . ?
H47A C47 H47B 109.5 . . ?
H47A C47 H47C 109.5 . . ?
H47B C47 H47C 109.5 . . ?
C37A C34A H34A 106.9 . . ?
C37A C34A C35A 111.6(12) . . ?
C37A C34A C33A 110.9(12) . . ?
C35A C34A H34A 106.9 . . ?
C35A C34A C33A 113.2(11) . . ?
C33A C34A H34A 106.9 . . ?
H36D C36A H36E 109.5 . . ?
H36D C36A H36F 109.5 . . ?
H36E C36A H36F 109.5 . . ?
C35A C36A H36D 109.5 . . ?
C35A C36A H36E 109.5 . . ?
C35A C36A H36F 109.5 . . ?
C34A C37A H37C 109.1 . . ?
C34A C37A H37D 109.1 . . ?
H37C C37A H37D 107.8 . . ?
C38A C37A C34A 112.4(15) . . ?
C38A C37A H37C 109.1 . . ?
C38A C37A H37D 109.1 . . ?
C34A C35A H35C 108.2 . . ?
C34A C35A H35D 108.2 . . ?
C36A C35A C34A 116.2(13) . . ?
C36A C35A H35C 108.2 . . ?
C36A C35A H35D 108.2 . . ?
H35C C35A H35D 107.4 . . ?
C37A C38A H38D 109.5 . . ?
C37A C38A H38E 109.5 . . ?
C37A C38A H38F 109.5 . . ?
H38D C38A H38E 109.5 . . ?
H38D C38A H38F 109.5 . . ?
H38E C38A H38F 109.5 . . ?
C28 C33A C34A 123.2(12) . . ?
C32A C33A C28 117.5(15) . . ?
C32A C33A C34A 119.3(11) . . ?
C31 C32A C33A 122.3(19) . . ?
C31 C32A H32A 118.8 . . ?
C33A C32A H32A 118.8 . . ?
H45C C45A H45D 109.5 . . ?
H45C C45A H45E 109.5 . . ?
H45D C45A H45E 109.5 . . ?
C44A C45A H45C 109.5 . . ?
C44A C45A H45D 109.5 . . ?
C44A C45A H45E 109.5 . . ?
Mg1 C44A H44C 106.8 . . ?
Mg1 C44A H44D 106.8 . . ?
C45A C44A Mg1 122.1(16) . . ?
C45A C44A H44C 106.8 . . ?
C45A C44A H44D 106.8 . . ?
H44C C44A H44D 106.7 . . ?

loop_
_geom_bond_atom_site_label_1
_geom_bond_atom_site_label_2
_geom_bond_distance
_geom_bond_site_symmetry_2
_geom_bond_publ_flag
Mg1 N1 2.0323(10) . ?
Mg1 N2 2.0312(10) . ?
Mg1 C44 2.104(3) . ?
Mg1 C44A 2.14(3) . ?
N1 C1 1.3346(15) . ?
N1 C12 1.4378(14) . ?
N2 C3 1.3293(15) . ?
N2 C28 1.4412(14) . ?
C1 C2 1.4067(16) . ?
C1 C4 1.5703(15) . ?
C3 C2 1.4161(16) . ?
C3 C8 1.5685(15) . ?
C2 H2 0.9500 . ?
C29 C28 1.4100(17) . ?
C29 C30 1.3990(16) . ?
C29 C39 1.5229(16) . ?
C12 C13 1.4104(16) . ?
C12 C17 1.4083(16) . ?
C28 C33 1.416(2) . ?
C28 C33A 1.407(13) . ?
C13 C14 1.3979(16) . ?
C13 C18 1.5187(16) . ?
C17 C23 1.5237(16) . ?
C17 C16 1.3976(16) . ?
C4 C5 1.5368(16) . ?
C4 C7 1.5424(17) . ?
C4 C6 1.5399(16) . ?
C23 H23 1.0000 . ?
C23 C26 1.5410(17) . ?
C23 C24 1.5384(16) . ?
C8 C9 1.5450(15) . ?
C8 C11 1.5337(15) . ?
C8 C10 1.5426(16) . ?
C30 H30 0.9500 . ?
C30 C31 1.3845(18) . ?
C16 H16 0.9500 . ?
C16 C15 1.3863(18) . ?
C14 H14 0.9500 . ?
C14 C15 1.3846(18) . ?
C9 H9A 0.9800 . ?
C9 H9B 0.9800 . ?
C9 H9C 0.9800 . ?
C33 C32 1.400(2) . ?
C33 C34 1.525(2) . ?
C31 H31 0.9500 . ?
C31 H31A 0.9500 . ?
C31 C32 1.383(2) . ?
C31 C32A 1.384(14) . ?
C32 H32 0.9500 . ?
C18 H18 1.0000 . ?
C18 C21 1.5394(16) . ?
C18 C19 1.5461(16) . ?
C5 H5A 0.9800 . ?
C5 H5B 0.9800 . ?
C5 H5C 0.9800 . ?
C40 H40A 0.9900 . ?
C40 H40B 0.9900 . ?
C40 C39 1.5312(17) . ?
C40 C41 1.5207(19) . ?
C21 H21A 0.9900 . ?
C21 H21B 0.9900 . ?
C21 C22 1.5209(19) . ?
C19 H19A 0.9900 . ?
C19 H19B 0.9900 . ?
C19 C20 1.5241(17) . ?
C39 H39 1.0000 . ?
C39 C42 1.5465(17) . ?
C11 H11A 0.9800 . ?
C11 H11B 0.9800 . ?
C11 H11C 0.9800 . ?
C7 H7A 0.9800 . ?
C7 H7B 0.9800 . ?
C7 H7C 0.9800 . ?
C10 H10A 0.9800 . ?
C10 H10B 0.9800 . ?
C10 H10C 0.9800 . ?
C20 H20A 0.9800 . ?
C20 H20B 0.9800 . ?
C20 H20C 0.9800 . ?
C15 H15 0.9500 . ?
C26 H26A 0.9900 . ?
C26 H26B 0.9900 . ?
C26 C27 1.525(2) . ?
C44 H44A 0.9900 . ?
C44 H44B 0.9900 . ?
C44 C45 1.531(3) . ?
C37 H37A 0.9900 . ?
C37 H37B 0.9900 . ?
C37 C34 1.539(2) . ?
C37 C38 1.511(3) . ?
C24 H24A 0.9900 . ?
C24 H24B 0.9900 . ?
C24 C25 1.5209(17) . ?
C6 H6A 0.9800 . ?
C6 H6B 0.9800 . ?
C6 H6C 0.9800 . ?
C25 H25A 0.9800 . ?
C25 H25B 0.9800 . ?
C25 H25C 0.9800 . ?
C34 H34 1.0000 . ?
C34 C35 1.537(2) . ?
C42 H42A 0.9900 . ?
C42 H42B 0.9900 . ?
C42 C43 1.527(2) . ?
C22 H22A 0.9800 . ?
C22 H22B 0.9800 . ?
C22 H22C 0.9800 . ?
C41 H41A 0.9800 . ?
C41 H41B 0.9800 . ?
C41 H41C 0.9800 . ?
C46 H46A 0.9900 . ?
C46 H46B 0.9900 . ?
C46 C45 1.526(2) . ?
C46 C47 1.527(2) . ?
C45 H45A 0.9900 . ?
C45 H45B 0.9900 . ?
C35 H35A 0.9900 . ?
C35 H35B 0.9900 . ?
C35 C36 1.521(3) . ?
C27 H27A 0.9800 . ?
C27 H27B 0.9800 . ?
C27 H27C 0.9800 . ?
C38 H38A 0.9800 . ?
C38 H38B 0.9800 . ?
C38 H38C 0.9800 . ?
C36 H36A 0.9800 . ?
C36 H36B 0.9800 . ?
C36 H36C 0.9800 . ?
C43 H43A 0.9800 . ?
C43 H43B 0.9800 . ?
C43 H43C 0.9800 . ?
C47 H47A 0.9800 . ?
C47 H47B 0.9800 . ?
C47 H47C 0.9800 . ?
C34A H34A 1.0000 . ?
C34A C37A 1.515(12) . ?
C34A C35A 1.531(13) . ?
C34A C33A 1.533(15) . ?
C36A H36D 0.9800 . ?
C36A H36E 0.9800 . ?
C36A H36F 0.9800 . ?
C36A C35A 1.517(14) . ?
C37A H37C 0.9900 . ?
C37A H37D 0.9900 . ?
C37A C38A 1.508(14) . ?
C35A H35C 0.9900 . ?
C35A H35D 0.9900 . ?
C38A H38D 0.9800 . ?
C38A H38E 0.9800 . ?
C38A H38F 0.9800 . ?
C33A C32A 1.395(14) . ?
C32A H32A 0.9500 . ?
C45A H45C 0.9800 . ?
C45A H45D 0.9800 . ?
C45A H45E 0.9800 . ?
C45A C44A 1.55(3) . ?
C44A H44C 0.9900 . ?
C44A H44D 0.9900 . ?

loop_
_geom_torsion_atom_site_label_1
_geom_torsion_atom_site_label_2
_geom_torsion_atom_site_label_3
_geom_torsion_atom_site_label_4
_geom_torsion
_geom_torsion_site_symmetry_1
_geom_torsion_site_symmetry_2
_geom_torsion_site_symmetry_3
_geom_torsion_site_symmetry_4
_geom_torsion_publ_flag
Mg1 N1 C1 C2 -3.89(15) . . . . ?
Mg1 N1 C1 C4 175.66(8) . . . . ?
Mg1 N1 C12 C13 -85.25(11) . . . . ?
Mg1 N1 C12 C17 88.85(10) . . . . ?
Mg1 N2 C3 C2 -0.53(15) . . . . ?
Mg1 N2 C3 C8 179.27(8) . . . . ?
Mg1 N2 C28 C29 94.79(10) . . . . ?
Mg1 N2 C28 C33 -75.33(13) . . . . ?
Mg1 N2 C28 C33A -92.4(9) . . . . ?
Mg1 C44 C45 C46 -60.9(3) . . . . ?
N1 C1 C2 C3 0.1(2) . . . . ?
N1 C1 C4 C5 3.02(16) . . . . ?
N1 C1 C4 C7 -117.38(12) . . . . ?
N1 C1 C4 C6 123.18(12) . . . . ?
N1 C12 C13 C14 174.60(10) . . . . ?
N1 C12 C13 C18 -6.78(16) . . . . ?
N1 C12 C17 C23 7.26(16) . . . . ?
N1 C12 C17 C16 -174.17(10) . . . . ?
N2 C3 C2 C1 2.4(2) . . . . ?
N2 C3 C8 C9 -123.84(12) . . . . ?
N2 C3 C8 C11 -4.28(16) . . . . ?
N2 C3 C8 C10 117.35(12) . . . . ?
N2 C28 C33 C32 178.65(17) . . . . ?
N2 C28 C33 C34 -0.7(2) . . . . ?
N2 C28 C33A C34A -4.0(19) . . . . ?
N2 C28 C33A C32A 176.9(16) . . . . ?
C1 N1 C12 C13 92.88(14) . . . . ?
C1 N1 C12 C17 -93.02(13) . . . . ?
C3 N2 C28 C29 -80.29(14) . . . . ?
C3 N2 C28 C33 109.59(15) . . . . ?
C3 N2 C28 C33A 92.5(9) . . . . ?
C2 C1 C4 C5 -177.39(10) . . . . ?
C2 C1 C4 C7 62.21(12) . . . . ?
C2 C1 C4 C6 -57.23(13) . . . . ?
C2 C3 C8 C9 55.98(12) . . . . ?
C2 C3 C8 C11 175.54(10) . . . . ?
C2 C3 C8 C10 -62.83(12) . . . . ?
C29 C28 C33 C32 8.6(2) . . . . ?
C29 C28 C33 C34 -170.71(13) . . . . ?
C29 C28 C33A C34A 168.8(11) . . . . ?
C29 C28 C33A C32A -10(2) . . . . ?
C29 C30 C31 C32 3.7(2) . . . . ?
C29 C30 C31 C32A -11.5(13) . . . . ?
C29 C39 C42 C43 -72.25(15) . . . . ?
C12 N1 C1 C2 178.19(10) . . . . ?
C12 N1 C1 C4 -2.26(17) . . . . ?
C12 C13 C14 C15 -0.86(17) . . . . ?
C12 C13 C18 C21 -136.40(11) . . . . ?
C12 C13 C18 C19 95.86(12) . . . . ?
C12 C17 C23 C26 -92.48(13) . . . . ?
C12 C17 C23 C24 140.50(11) . . . . ?
C12 C17 C16 C15 -0.03(18) . . . . ?
C28 N2 C3 C2 173.93(11) . . . . ?
C28 N2 C3 C8 -6.27(18) . . . . ?
C28 C29 C30 C31 2.18(18) . . . . ?
C28 C29 C39 C40 137.10(11) . . . . ?
C28 C29 C39 C42 -95.90(13) . . . . ?
C28 C33 C32 C31 -2.7(3) . . . . ?
C28 C33 C34 C37 146.51(18) . . . . ?
C28 C33 C34 C35 -85.03(18) . . . . ?
C28 C33A C32A C31 1(3) . . . . ?
C13 C12 C17 C23 -178.73(10) . . . . ?
C13 C12 C17 C16 -0.17(16) . . . . ?
C13 C14 C15 C16 0.67(19) . . . . ?
C13 C18 C21 C22 167.33(10) . . . . ?
C13 C18 C19 C20 67.84(13) . . . . ?
C17 C12 C13 C14 0.61(16) . . . . ?
C17 C12 C13 C18 179.22(10) . . . . ?
C17 C23 C26 C27 -64.44(14) . . . . ?
C17 C23 C24 C25 -168.74(11) . . . . ?
C17 C16 C15 C14 -0.21(19) . . . . ?
C4 C1 C2 C3 -179.48(12) . . . . ?
C23 C17 C16 C15 178.53(11) . . . . ?
C8 C3 C2 C1 -177.42(12) . . . . ?
C30 C29 C28 N2 -178.33(10) . . . . ?
C30 C29 C28 C33 -8.39(18) . . . . ?
C30 C29 C28 C33A 9.0(10) . . . . ?
C30 C29 C39 C40 -43.02(15) . . . . ?
C30 C29 C39 C42 83.98(14) . . . . ?
C30 C31 C32 C33 -3.4(3) . . . . ?
C30 C31 C32A C33A 10(3) . . . . ?
C16 C17 C23 C26 88.99(13) . . . . ?
C16 C17 C23 C24 -38.02(15) . . . . ?
C14 C13 C18 C21 42.17(15) . . . . ?
C14 C13 C18 C19 -85.57(13) . . . . ?
C33 C34 C35 C36 -67.39(19) . . . . ?
C32 C33 C34 C37 -32.8(3) . . . . ?
C32 C33 C34 C35 95.6(2) . . . . ?
C18 C13 C14 C15 -179.46(11) . . . . ?
C40 C39 C42 C43 54.78(16) . . . . ?
C21 C18 C19 C20 -59.59(14) . . . . ?
C19 C18 C21 C22 -65.84(14) . . . . ?
C39 C29 C28 N2 1.55(16) . . . . ?
C39 C29 C28 C33 171.49(13) . . . . ?
C39 C29 C28 C33A -171.1(9) . . . . ?
C39 C29 C30 C31 -177.71(11) . . . . ?
C26 C23 C24 C25 64.79(14) . . . . ?
C37 C34 C35 C36 61.3(2) . . . . ?
C24 C23 C26 C27 62.78(14) . . . . ?
C34 C33 C32 C31 176.68(19) . . . . ?
C41 C40 C39 C29 -175.12(11) . . . . ?
C41 C40 C39 C42 58.48(15) . . . . ?
C38 C37 C34 C33 -167.48(17) . . . . ?
C38 C37 C34 C35 63.4(2) . . . . ?
C47 C46 C45 C44 -174.38(19) . . . . ?
C34A C33A C32A C31 -178.4(18) . . . . ?
C37A C34A C35A C36A -70.6(18) . . . . ?
C37A C34A C33A C28 93.5(17) . . . . ?
C37A C34A C33A C32A -87(2) . . . . ?
C35A C34A C37A C38A -61.8(19) . . . . ?
C35A C34A C33A C28 -140.2(16) . . . . ?
C35A C34A C33A C32A 39(2) . . . . ?
C33A C34A C37A C38A 65.3(18) . . . . ?
C33A C34A C35A C36A 163.5(14) . . . . ?

loop_
_exptl_oxdiff_crystal_face_indexfrac_h
_exptl_oxdiff_crystal_face_indexfrac_k
_exptl_oxdiff_crystal_face_indexfrac_l
_exptl_oxdiff_crystal_face_x
_exptl_oxdiff_crystal_face_y
_exptl_oxdiff_crystal_face_z
1.9996 -0.0007 -0.9949 -0.0582 -0.3041 -0.0579
-6.0100 -0.5919 -0.0598 0.2324 0.9701 -0.0696
-0.1953 3.3508 10.6297 -0.0643 -0.2645 0.9623
-0.0255 -3.3292 -10.4950 0.0719 0.2963 -0.9524
-1.4961 6.2906 -7.3127 0.9680 -0.2319 0.0960
1.2189 -0.5941 -13.7280 0.4039 -0.0957 -0.9098
-0.6813 -1.1339 14.0434 -0.6116 0.1456 0.7776
6.3450 -3.4729 -2.9208 -0.5352 -0.6975 -0.4765
0.1817 2.5143 11.5209 -0.1984 -0.2607 0.9448
4.1521 0.0433 8.3709 -0.5125 -0.6697 0.5374
-5.9854 1.8297 -3.6664 0.6062 0.7912 -0.0809
4.3169 -3.9622 -9.0885 -0.2521 -0.3272 -0.9107
-2.1765 -1.4268 -10.6218 0.3670 0.4804 -0.7966
5.9610 1.1279 -3.9413 -0.0255 -0.9907 -0.1337
5.7520 -0.7964 -8.7851 -0.0210 -0.7937 -0.6080
-5.8464 -1.4154 3.0484 0.0256 0.9983 0.0525
1.7754 -6.7589 -0.8854 -0.7165 0.2525 -0.6503
-0.7902 6.2049 -7.7129 0.9409 -0.3325 0.0649
-1.0546 6.5688 -5.9508 0.9225 -0.3258 0.2069
1.6329 0.0398 12.4099 -0.5452 -0.2956 0.7845
5.4230 -5.3023 -0.0918 -0.7783 -0.4237 -0.4635
6.2460 -0.2400 0.2629 -0.3332 -0.9428 0.0091
6.4869 -1.7142 -4.7484 -0.2997 -0.8492 -0.4348
6.0458 -2.3842 -7.1217 -0.2544 -0.7216 -0.6438
-6.4120 0.2667 2.7698 0.2288 0.9562 0.1828
3.3670 4.2205 -8.1369 0.5623 -0.8169 -0.1282
-1.3594 -5.7846 -1.3152 -0.4539 0.6606 -0.5979
0.1225 5.4147 5.6355 0.3130 -0.4562 0.8330
0.3244 6.2876 -6.2823 0.8413 -0.5150 0.1643
-0.1425 6.6646 -3.2949 0.7874 -0.4823 0.3838
1.4102 -1.6204 13.0643 -0.7227 -0.1351 0.6779
-4.3042 4.0204 -8.1486 0.9111 0.3782 -0.1638
-5.2844 -2.4487 2.4133 -0.0789 0.9939 -0.0776
-3.3649 0.2328 13.0963 -0.3125 0.4558 0.8334
3.6860 -6.4983 2.2675 -0.9021 -0.0720 -0.4255
-2.9548 5.8031 5.7831 0.4932 -0.0135 0.8698
